data_7218776
loop_
_publ_author_name
'Jacobs, Ayesha'
'Amombo Noa, Francoise M.'

_publ_section_title
;
 Co-crystals and co-crystal hydrates of vanillic acid
;
_journal_issue 1
_journal_name_full CrystEngComm
_journal_page_first 98
_journal_paper_doi 10.1039/C4CE01795A
_journal_volume 17
_journal_year 2015
_chemical_formula_sum 'C14 H16 N2 O6'
_chemical_formula_weight 308.29
_chemical_name_systematic
; 
 (bis)vanillic acid (bis)isonicotinamide dihydrate 
;
_space_group_IT_number 2
_symmetry_cell_setting triclinic
_symmetry_space_group_name_Hall '-P 1'
_symmetry_space_group_name_H-M 'P -1'
_atom_sites_solution_hydrogens geom
_atom_sites_solution_primary direct
_atom_sites_solution_secondary difmap
_audit_creation_method SHELXL-97
_cell_angle_alpha 85.02(3)
_cell_angle_beta 85.32(3)
_cell_angle_gamma 78.68(3)
_cell_formula_units_Z 4
_cell_length_a 7.9000(16)
_cell_length_b 13.196(3)
_cell_length_c 13.735(3)
_cell_measurement_reflns_used 12277
_cell_measurement_temperature 173(2)
_cell_measurement_theta_max 27.41
_cell_measurement_theta_min 2.94
_cell_volume 1395.6(5)
_computing_cell_refinement 'SAINT-Plus (Bruker, 2004)'
_computing_data_collection 'APEX2 (Bruker, 2005)'
_computing_data_reduction 'SAINT-Plus and XPREP (Bruker 2004)'
_computing_molecular_graphics 'X-seed (Barbour, 1999)'
_computing_publication_material 'SHELXL-97 (Sheldrick, 1997)'
_computing_structure_refinement 'SHELXL-97 (Sheldrick, 1997)'
_computing_structure_solution 'SHELXS-97 (Sheldrick, 1990)'
_diffrn_ambient_temperature 173(2)
_diffrn_measured_fraction_theta_full 0.986
_diffrn_measured_fraction_theta_max 0.986
_diffrn_measurement_device_type 'Nonius KappaCCD'
_diffrn_measurement_method '1\% \f scans and \w scans'
_diffrn_radiation_monochromator graphite
_diffrn_radiation_source 'fine-focus sealed tube'
_diffrn_radiation_type MoK\a
_diffrn_radiation_wavelength 0.71073
_diffrn_reflns_av_R_equivalents 0.0397
_diffrn_reflns_av_sigmaI/netI 0.0554
_diffrn_reflns_limit_h_max 10
_diffrn_reflns_limit_h_min -10
_diffrn_reflns_limit_k_max 17
_diffrn_reflns_limit_k_min -17
_diffrn_reflns_limit_l_max 17
_diffrn_reflns_limit_l_min -17
_diffrn_reflns_number 12277
_diffrn_reflns_theta_full 27.71
_diffrn_reflns_theta_max 27.71
_diffrn_reflns_theta_min 2.94
_exptl_absorpt_coefficient_mu 0.116
_exptl_absorpt_correction_type none
_exptl_absorpt_process_details none
_exptl_crystal_colour colourless
_exptl_crystal_density_diffrn 1.467
_exptl_crystal_density_method 'not measured'
_exptl_crystal_description rectangle
_exptl_crystal_F_000 648
_exptl_crystal_recrystallization_method 'Re-crystallisation from solvent: methanol'
_exptl_crystal_size_max 0.12
_exptl_crystal_size_mid 0.08
_exptl_crystal_size_min 0.04
_refine_diff_density_max 0.215
_refine_diff_density_min -0.264
_refine_diff_density_rms 0.053
_refine_ls_extinction_method none
_refine_ls_goodness_of_fit_ref 1.021
_refine_ls_hydrogen_treatment noref
_refine_ls_matrix_type full
_refine_ls_number_parameters 411
_refine_ls_number_reflns 6451
_refine_ls_number_restraints 0
_refine_ls_restrained_S_all 1.021
_refine_ls_R_factor_all 0.0967
_refine_ls_R_factor_gt 0.0511
_refine_ls_shift/su_max 0.001
_refine_ls_shift/su_mean 0.000
_refine_ls_structure_factor_coef Fsqd
_refine_ls_weighting_details 'calc w=1/[\s^2^(Fo^2^)+(0.0682P)^2^+0.2869P] where P=(Fo^2^+2Fc^2^)/3'
_refine_ls_weighting_scheme calc
_refine_ls_wR_factor_gt 0.1183
_refine_ls_wR_factor_ref 0.1414
_reflns_number_gt 4137
_reflns_number_total 6451
_reflns_threshold_expression >2sigma(I)
_cod_data_source_file c4ce01795a2.cif
_cod_data_source_block f:
_cod_depositor_comments
;
The following automatic conversions were performed:

'_symmetry_cell_setting' value 'Triclinic' changed to 'triclinic'
according to
/usr/data/users/saulius/crontab/automatic-downloads/rss-feeds/RSC/lib/dictionaries/cif_core.dic
dictionary named 'cif_core.dic' version 2.4.2 from 2011-04-26.

Automatic conversion script
Id: cif_fix_values 2827 2014-09-09 07:05:25Z andrius 

 Adding full bibliography for 7218771--7218777.cif.
;
_cod_original_sg_symbol_H-M P-1
_cod_database_code 7218776

loop_
_symmetry_equiv_pos_as_xyz
'x, y, z'
'-x, -y, -z'

loop_
_atom_site_label
_atom_site_type_symbol
_atom_site_fract_x
_atom_site_fract_y
_atom_site_fract_z
_atom_site_U_iso_or_equiv
_atom_site_adp_type
_atom_site_occupancy
_atom_site_symmetry_multiplicity
_atom_site_calc_flag
_atom_site_refinement_flags
O2 O 0.04597(18) 0.56791(10) 0.32459(9) 0.0403(3) Uani 1 1 d .
O17A O -0.12231(18) 0.85845(10) 0.05113(9) 0.0401(3) Uani 1 1 d .
O4 O 0.41472(18) 0.64011(10) 0.67384(9) 0.0387(3) Uani 1 1 d .
O1 O 0.18003(17) 0.44947(9) 0.43308(9) 0.0379(3) Uani 1 1 d .
N9A N -0.2631(2) 0.52251(12) -0.01570(11) 0.0356(4) Uani 1 1 d .
O3 O 0.34895(18) 0.83317(10) 0.61267(10) 0.0403(3) Uani 1 1 d .
N16A N -0.0359(2) 0.76297(12) 0.18823(11) 0.0365(4) Uani 1 1 d .
C3 C 0.1945(2) 0.79961(14) 0.47806(14) 0.0362(5) Uani 1 1 d .
H3 H 0.1670 0.8712 0.4574 0.043 Uiso 1 1 calc R
C12A C -0.1554(2) 0.68355(14) 0.06335(13) 0.0300(4) Uani 1 1 d .
C11A C -0.2364(2) 0.69904(14) -0.02341(13) 0.0349(4) Uani 1 1 d .
H11A H -0.2574 0.7658 -0.0571 0.042 Uiso 1 1 calc R
C1 C 0.1801(2) 0.62297(14) 0.45546(13) 0.0314(4) Uani 1 1 d .
C8 C 0.1275(2) 0.54548(14) 0.39796(13) 0.0316(4) Uani 1 1 d .
C6 C 0.2734(2) 0.59078(14) 0.53877(13) 0.0317(4) Uani 1 1 d .
H6 H 0.3002 0.5192 0.5597 0.038 Uiso 1 1 calc R
C10A C -0.2869(2) 0.61669(15) -0.06101(14) 0.0368(5) Uani 1 1 d .
H10A H -0.3405 0.6279 -0.1215 0.044 Uiso 1 1 calc R
C13A C -0.1305(3) 0.58546(14) 0.11041(14) 0.0353(4) Uani 1 1 d .
H13A H -0.0757 0.5718 0.1705 0.042 Uiso 1 1 calc R
C7 C 0.4551(3) 0.53422(15) 0.70886(15) 0.0422(5) Uani 1 1 d .
H7B H 0.3478 0.5082 0.7260 0.063 Uiso 1 1 calc R
H7A H 0.5217 0.5276 0.7670 0.063 Uiso 1 1 calc R
H7C H 0.5237 0.4938 0.6577 0.063 Uiso 1 1 calc R
C4 C 0.2887(2) 0.76777(14) 0.55922(13) 0.0323(4) Uani 1 1 d .
C5 C 0.3265(2) 0.66266(14) 0.59060(13) 0.0309(4) Uani 1 1 d .
C2 C 0.1400(2) 0.72739(14) 0.42669(14) 0.0354(4) Uani 1 1 d .
H2 H 0.0745 0.7499 0.3712 0.042 Uiso 1 1 calc R
C15A C -0.1020(2) 0.77553(14) 0.10148(13) 0.0319(4) Uani 1 1 d .
C14A C -0.1868(3) 0.50762(15) 0.06842(13) 0.0371(5) Uani 1 1 d .
H14A H -0.1701 0.4404 0.1012 0.045 Uiso 1 1 calc R
O4A O 0.41149(18) 0.17863(10) 0.65922(9) 0.0388(3) Uani 1 1 d .
O2A O 0.72457(18) 0.26861(10) 1.02171(9) 0.0415(3) Uani 1 1 d .
O1A O 0.64975(18) 0.37775(10) 0.89270(9) 0.0406(3) Uani 1 1 d .
O3A O 0.44593(18) -0.00874(10) 0.73660(10) 0.0422(4) Uani 1 1 d .
C4A C 0.5048(2) 0.05832(14) 0.78839(14) 0.0334(4) Uani 1 1 d .
C6A C 0.6338(2) 0.10566(14) 0.92590(14) 0.0343(4) Uani 1 1 d .
H6A H 0.6836 0.0869 0.9871 0.041 Uiso 1 1 calc R
C5A C 0.5794(2) 0.03172(14) 0.87647(14) 0.0357(4) Uani 1 1 d .
H5A H 0.5938 -0.0379 0.9036 0.043 Uiso 1 1 calc R
C1A C 0.6152(2) 0.20683(14) 0.88578(13) 0.0313(4) Uani 1 1 d .
C2A C 0.5426(2) 0.23402(14) 0.79532(13) 0.0325(4) Uani 1 1 d .
H2A H 0.5316 0.3032 0.7672 0.039 Uiso 1 1 calc R
C8A C 0.6689(2) 0.28614(14) 0.93984(13) 0.0330(4) Uani 1 1 d .
C3A C 0.4868(2) 0.16059(14) 0.74686(13) 0.0318(4) Uani 1 1 d .
C7A C 0.3698(3) 0.28352(14) 0.62007(14) 0.0400(5) Uani 1 1 d .
H40A H 0.2964 0.3254 0.6686 0.060 Uiso 1 1 calc R
H40B H 0.3077 0.2867 0.5606 0.060 Uiso 1 1 calc R
H40C H 0.4765 0.3106 0.6041 0.060 Uiso 1 1 calc R
O5 O 0.47195(19) 0.79781(10) 0.81162(10) 0.0427(4) Uani 1 1 d .
O6 O 0.23621(19) 0.03373(10) 0.56777(10) 0.0426(4) Uani 1 1 d .
N9 N 0.1289(2) 0.29587(12) 0.33637(11) 0.0351(4) Uani 1 1 d .
O17 O 0.01160(18) -0.04809(10) 0.27126(9) 0.0386(3) Uani 1 1 d .
C12 C 0.0486(2) 0.12671(14) 0.25580(13) 0.0315(4) Uani 1 1 d .
C11 C -0.0170(2) 0.22659(14) 0.21982(14) 0.0347(4) Uani 1 1 d .
H11 H -0.0891 0.2388 0.1663 0.042 Uiso 1 1 calc R
N16 N -0.0438(2) 0.04144(12) 0.12625(11) 0.0389(4) Uani 1 1 d .
C14 C 0.1938(3) 0.19950(15) 0.36969(14) 0.0388(5) Uani 1 1 d .
H14 H 0.2697 0.1896 0.4214 0.047 Uiso 1 1 calc R
C13 C 0.1560(3) 0.11320(15) 0.33258(14) 0.0371(5) Uani 1 1 d .
H13 H 0.2028 0.0456 0.3593 0.045 Uiso 1 1 calc R
C15 C 0.0041(2) 0.03261(14) 0.21739(13) 0.0321(4) Uani 1 1 d .
C10 C 0.0247(2) 0.30845(14) 0.26331(13) 0.0362(4) Uani 1 1 d .
H10 H -0.0237 0.3770 0.2398 0.043 Uiso 1 1 calc R
H16B H -0.0755 -0.0176 0.0956 0.062(7) Uiso 1 1 d R
H16D H -0.0065 0.8204 0.2197 0.052(6) Uiso 1 1 d R
H5 H 0.3125 0.9071 0.5870 0.085(9) Uiso 1 1 d R
H1A H 0.1613 0.3942 0.3877 0.064(7) Uiso 1 1 d R
H5B H 0.4708 -0.0787 0.7776 0.090(9) Uiso 1 1 d R
H16C H -0.0087 0.6969 0.2249 0.050(6) Uiso 1 1 d R
H16A H -0.0394 0.1007 0.0796 0.056(7) Uiso 1 1 d R
H5D H 0.4463 0.7635 0.7633 0.065(7) Uiso 1 1 d R
H6C H 0.1385 0.0416 0.6178 0.086(9) Uiso 1 1 d R
H5C H 0.4001 0.7771 0.8651 0.112(12) Uiso 1 1 d R
H6D H 0.3000 0.0641 0.6034 0.080(9) Uiso 1 1 d R
H1B H 0.6853 0.4359 0.9281 0.084(8) Uiso 1 1 d R

loop_
_atom_site_aniso_label
_atom_site_aniso_U_11
_atom_site_aniso_U_22
_atom_site_aniso_U_33
_atom_site_aniso_U_23
_atom_site_aniso_U_13
_atom_site_aniso_U_12
O2 0.0558(9) 0.0324(7) 0.0366(8) -0.0033(6) -0.0191(7) -0.0113(6)
O17A 0.0605(9) 0.0292(7) 0.0350(7) -0.0011(6) -0.0140(7) -0.0148(6)
O4 0.0556(9) 0.0284(7) 0.0350(7) -0.0024(6) -0.0216(6) -0.0077(6)
O1 0.0541(9) 0.0251(7) 0.0381(7) -0.0044(6) -0.0170(6) -0.0101(6)
N9A 0.0424(9) 0.0314(9) 0.0357(9) -0.0067(7) -0.0102(7) -0.0089(7)
O3 0.0563(9) 0.0282(7) 0.0415(8) -0.0062(6) -0.0187(7) -0.0120(6)
N16A 0.0526(10) 0.0298(9) 0.0314(8) -0.0040(7) -0.0132(7) -0.0134(7)
C3 0.0479(12) 0.0259(10) 0.0372(11) -0.0032(8) -0.0128(9) -0.0084(8)
C12A 0.0344(10) 0.0285(10) 0.0289(9) -0.0048(7) -0.0045(8) -0.0083(8)
C11A 0.0428(11) 0.0291(10) 0.0344(10) -0.0029(8) -0.0100(8) -0.0077(8)
C1 0.0365(10) 0.0294(10) 0.0307(10) -0.0053(8) -0.0062(8) -0.0092(8)
C8 0.0369(10) 0.0307(10) 0.0293(10) -0.0030(8) -0.0076(8) -0.0093(8)
C6 0.0388(11) 0.0270(9) 0.0308(10) -0.0036(8) -0.0072(8) -0.0074(8)
C10A 0.0452(12) 0.0338(11) 0.0334(10) -0.0034(8) -0.0136(9) -0.0071(9)
C13A 0.0466(11) 0.0323(10) 0.0299(10) -0.0024(8) -0.0115(8) -0.0109(8)
C7 0.0565(13) 0.0316(11) 0.0397(11) 0.0022(9) -0.0194(10) -0.0064(9)
C4 0.0388(10) 0.0279(10) 0.0335(10) -0.0064(8) -0.0059(8) -0.0110(8)
C5 0.0375(10) 0.0302(10) 0.0268(9) -0.0032(8) -0.0091(8) -0.0072(8)
C2 0.0462(11) 0.0289(10) 0.0327(10) -0.0007(8) -0.0151(9) -0.0067(8)
C15A 0.0393(10) 0.0288(10) 0.0299(10) -0.0042(8) -0.0052(8) -0.0102(8)
C14A 0.0498(12) 0.0292(10) 0.0347(11) -0.0025(8) -0.0104(9) -0.0101(9)
O4A 0.0581(9) 0.0287(7) 0.0334(7) 0.0004(6) -0.0190(6) -0.0123(6)
O2A 0.0546(9) 0.0406(8) 0.0337(7) -0.0006(6) -0.0175(6) -0.0147(7)
O1A 0.0586(9) 0.0297(7) 0.0377(8) -0.0021(6) -0.0175(7) -0.0129(6)
O3A 0.0582(9) 0.0304(8) 0.0432(8) -0.0030(6) -0.0200(7) -0.0145(6)
C4A 0.0379(10) 0.0286(10) 0.0362(10) -0.0058(8) -0.0065(8) -0.0095(8)
C6A 0.0403(11) 0.0330(10) 0.0304(10) -0.0004(8) -0.0111(8) -0.0060(8)
C5A 0.0435(11) 0.0276(10) 0.0370(11) 0.0015(8) -0.0101(9) -0.0080(8)
C1A 0.0355(10) 0.0298(10) 0.0303(9) -0.0039(8) -0.0062(8) -0.0081(8)
C2A 0.0396(11) 0.0274(10) 0.0318(10) -0.0029(8) -0.0060(8) -0.0079(8)
C8A 0.0364(10) 0.0330(10) 0.0312(10) -0.0021(8) -0.0088(8) -0.0082(8)
C3A 0.0384(10) 0.0305(10) 0.0283(9) -0.0020(8) -0.0079(8) -0.0081(8)
C7A 0.0550(13) 0.0327(11) 0.0348(11) 0.0013(9) -0.0153(9) -0.0108(9)
O5 0.0594(9) 0.0342(8) 0.0393(8) -0.0014(6) -0.0165(7) -0.0156(7)
O6 0.0595(9) 0.0331(8) 0.0382(8) -0.0043(6) -0.0155(7) -0.0105(7)
N9 0.0439(9) 0.0288(9) 0.0357(9) -0.0065(7) -0.0082(7) -0.0104(7)
O17 0.0566(9) 0.0274(7) 0.0351(7) -0.0016(6) -0.0120(6) -0.0127(6)
C12 0.0386(10) 0.0303(10) 0.0277(9) -0.0039(8) -0.0051(8) -0.0098(8)
C11 0.0437(11) 0.0293(10) 0.0336(10) -0.0034(8) -0.0113(8) -0.0093(8)
N16 0.0586(11) 0.0305(9) 0.0322(9) -0.0037(7) -0.0133(8) -0.0153(8)
C14 0.0502(12) 0.0322(11) 0.0375(11) -0.0038(8) -0.0166(9) -0.0104(9)
C13 0.0491(12) 0.0275(10) 0.0359(10) -0.0023(8) -0.0109(9) -0.0071(9)
C15 0.0401(11) 0.0257(10) 0.0323(10) -0.0042(8) -0.0082(8) -0.0076(8)
C10 0.0458(11) 0.0262(10) 0.0374(11) -0.0024(8) -0.0094(9) -0.0059(8)

loop_
_atom_type_symbol
_atom_type_description
_atom_type_scat_dispersion_real
_atom_type_scat_dispersion_imag
_atom_type_scat_source
C C 0.0033 0.0016 'International Tables Vol C Tables 4.2.6.8 and 6.1.1.4'
H H 0.0000 0.0000 'International Tables Vol C Tables 4.2.6.8 and 6.1.1.4'
N N 0.0061 0.0033 'International Tables Vol C Tables 4.2.6.8 and 6.1.1.4'
O O 0.0106 0.0060 'International Tables Vol C Tables 4.2.6.8 and 6.1.1.4'

loop_
_geom_angle_atom_site_label_1
_geom_angle_atom_site_label_2
_geom_angle_atom_site_label_3
_geom_angle
C5 O4 C7 117.06(14)
C10A N9A C14A 118.28(16)
C4 C3 C2 120.10(17)
C11A C12A C13A 118.13(16)
C11A C12A C15A 117.69(16)
C13A C12A C15A 124.18(16)
C12A C11A C10A 119.49(17)
C2 C1 C6 119.28(16)
C2 C1 C8 120.46(16)
C6 C1 C8 120.25(16)
O2 C8 O1 123.15(16)
O2 C8 C1 123.82(16)
O1 C8 C1 113.02(15)
C5 C6 C1 120.20(17)
N9A C10A C11A 122.35(17)
C12A C13A C14A 118.71(17)
O3 C4 C3 123.82(16)
O3 C4 C5 116.27(15)
C3 C4 C5 119.91(16)
O4 C5 C6 125.07(16)
O4 C5 C4 115.07(15)
C6 C5 C4 119.86(16)
C1 C2 C3 120.62(17)
O17A C15A N16A 123.18(16)
O17A C15A C12A 118.87(15)
N16A C15A C12A 117.94(16)
N9A C14A C13A 123.03(17)
C3A O4A C7A 117.42(14)
O3A C4A C5A 124.16(16)
O3A C4A C3A 115.94(16)
C5A C4A C3A 119.90(16)
C1A C6A C5A 119.81(16)
C4A C5A C6A 120.60(17)
C6A C1A C2A 119.92(16)
C6A C1A C8A 119.72(16)
C2A C1A C8A 120.35(16)
C3A C2A C1A 120.14(17)
O2A C8A O1A 122.77(17)
O2A C8A C1A 123.55(17)
O1A C8A C1A 113.68(15)
O4A C3A C2A 125.22(16)
O4A C3A C4A 115.16(15)
C2A C3A C4A 119.62(16)
C10 N9 C14 117.85(15)
C11 C12 C13 118.34(17)
C11 C12 C15 122.91(16)
C13 C12 C15 118.72(16)
C12 C11 C10 118.64(17)
N9 C14 C13 122.98(17)
C14 C13 C12 118.93(18)
O17 C15 N16 123.19(16)
O17 C15 C12 119.49(16)
N16 C15 C12 117.32(16)
N9 C10 C11 123.22(17)

loop_
_geom_bond_atom_site_label_1
_geom_bond_atom_site_label_2
_geom_bond_distance
O2 C8 1.224(2)
O17A C15A 1.233(2)
O4 C5 1.368(2)
O4 C7 1.421(2)
O1 C8 1.315(2)
N9A C10A 1.327(2)
N9A C14A 1.329(2)
O3 C4 1.356(2)
N16A C15A 1.324(2)
C3 C4 1.380(3)
C3 C2 1.385(2)
C12A C11A 1.379(2)
C12A C13A 1.381(3)
C12A C15A 1.507(2)
C11A C10A 1.381(2)
C1 C2 1.382(3)
C1 C6 1.401(2)
C1 C8 1.484(2)
C6 C5 1.380(2)
C13A C14A 1.382(2)
C4 C5 1.398(3)
O4A C3A 1.368(2)
O4A C7A 1.426(2)
O2A C8A 1.227(2)
O1A C8A 1.308(2)
O3A C4A 1.353(2)
C4A C5A 1.377(2)
C4A C3A 1.404(3)
C6A C1A 1.384(3)
C6A C5A 1.387(2)
C1A C2A 1.400(2)
C1A C8A 1.479(2)
C2A C3A 1.379(2)
N9 C10 1.328(2)
N9 C14 1.331(2)
O17 C15 1.237(2)
C12 C11 1.382(3)
C12 C13 1.384(2)
C12 C15 1.503(2)
C11 C10 1.384(2)
N16 C15 1.326(2)
C14 C13 1.380(3)
